data_7711131
loop_
_publ_author_name
'Youssef, Heba'
'Sch\"afer, Thomas C.'
'Becker, Jonathan'
'Sedykh, Alexander E.'
'Basso, Leonardo'
'Pietzonka, Clemens'
'Taydakov, Ilya V.'
'Kraus, Florian'
'M\"uller-Buschbaum, Klaus'

_publ_section_title
;
 3D-Frameworks and 2D-Networks of Lanthanide Coordination Polymers with
 3-Pyridylpyrazole: Photophysical and Magnetic Properties
;
_journal_name_full 'Dalton Transactions'
_journal_paper_doi 10.1039/D2DT01999J
_journal_year 2022
_chemical_formula_sum 'C24 H22 Cl4 Eu N9'
_chemical_formula_weight 730.26
_chemical_name_systematic 10
_chemical_properties_physical Air-sensitive,Moisture-sensitive
_space_group_crystal_system monoclinic
_space_group_IT_number 14
_space_group_name_Hall '-P 2ybc'
_space_group_name_H-M_alt 'P 1 21/c 1'
_atom_sites_solution_hydrogens geom
_atom_sites_solution_primary direct
_atom_sites_solution_secondary difmap
_audit_creation_method SHELXL-2018/3
_audit_update_record
;
2022-08-29 deposited with the CCDC.	2022-09-02 downloaded from the CCDC.
;
_cell_angle_alpha 90
_cell_angle_beta 96.969(2)
_cell_angle_gamma 90
_cell_formula_units_Z 4
_cell_length_a 12.5262(4)
_cell_length_b 13.7731(5)
_cell_length_c 15.9769(6)
_cell_measurement_reflns_used 9684
_cell_measurement_temperature 100(2)
_cell_measurement_theta_max 28.53
_cell_measurement_theta_min 2.87
_cell_volume 2736.04(17)
_computing_cell_refinement 'SAINT 7.46A (Bruker-AXS, 2015)'
_computing_data_collection 'APEX2 v2011.4.0 (Bruker-AXS, 2015)'
_computing_data_reduction 'SAINT 7.46A (Bruker-AXS, 2015)'
_computing_molecular_graphics 'Bruker SHELXTL'
_computing_publication_material 'Bruker SHELXTL'
_computing_structure_refinement 'SHELXL-2018/3 (Sheldrick, 2018)'
_computing_structure_solution 'SHELXT 2014/5 (Sheldrick, 2014)'
_diffrn_ambient_temperature 100(2)
_diffrn_measured_fraction_theta_full 1.000
_diffrn_measured_fraction_theta_max 0.996
_diffrn_measurement_device_type 'Bruker PHOTON100'
_diffrn_measurement_method '\f and \w scans'
_diffrn_radiation_type MoK\a
_diffrn_radiation_wavelength 0.71073
_diffrn_reflns_av_R_equivalents 0.3313
_diffrn_reflns_av_unetI/netI 0.0875
_diffrn_reflns_Laue_measured_fraction_full 1.000
_diffrn_reflns_Laue_measured_fraction_max 0.996
_diffrn_reflns_limit_h_max 17
_diffrn_reflns_limit_h_min -17
_diffrn_reflns_limit_k_max 19
_diffrn_reflns_limit_k_min -19
_diffrn_reflns_limit_l_max 22
_diffrn_reflns_limit_l_min -22
_diffrn_reflns_number 183851
_diffrn_reflns_point_group_measured_fraction_full 1.000
_diffrn_reflns_point_group_measured_fraction_max 0.996
_diffrn_reflns_theta_full 25.242
_diffrn_reflns_theta_max 30.651
_diffrn_reflns_theta_min 1.638
_diffrn_source 'I\mS micro-focus sealed tube, multilayer optics'
_exptl_absorpt_coefficient_mu 2.716
_exptl_absorpt_correction_T_max 0.7461
_exptl_absorpt_correction_T_min 0.6521
_exptl_absorpt_correction_type multi-scan
_exptl_absorpt_process_details 'SADABS (Sheldrick, 2009)'
_exptl_crystal_colour colourless
_exptl_crystal_density_diffrn 1.773
_exptl_crystal_density_method 'not measured'
_exptl_crystal_description block
_exptl_crystal_F_000 1440
_exptl_crystal_recrystallization_method 'Re-crystallisation from solvent: toluene'
_exptl_crystal_size_max 0.109
_exptl_crystal_size_mid 0.066
_exptl_crystal_size_min 0.058
_refine_diff_density_max 3.020
_refine_diff_density_min -0.728
_refine_diff_density_rms 0.178
_refine_ls_extinction_method none
_refine_ls_goodness_of_fit_ref 1.001
_refine_ls_hydrogen_treatment constr
_refine_ls_matrix_type full
_refine_ls_number_parameters 344
_refine_ls_number_reflns 8432
_refine_ls_number_restraints 0
_refine_ls_restrained_S_all 1.001
_refine_ls_R_factor_all 0.0862
_refine_ls_R_factor_gt 0.0418
_refine_ls_shift/su_max 0.002
_refine_ls_shift/su_mean 0.000
_refine_ls_structure_factor_coef Fsqd
_refine_ls_weighting_details 'w=1/[\s^2^(Fo^2^)+(0.0262P)^2^] where P=(Fo^2^+2Fc^2^)/3'
_refine_ls_weighting_scheme calc
_refine_ls_wR_factor_gt 0.0703
_refine_ls_wR_factor_ref 0.0812
_reflns_Friedel_coverage 0.000
_reflns_number_gt 5628
_reflns_number_total 8432
_reflns_threshold_expression 'I > 2\s(I)'
_cod_data_source_file d2dt01999j2.cif
_cod_data_source_block 3-PyPzH2Eu3-PyPzH2Cl4
_cod_original_sg_symbol_H-M 'P 21/c'
_cod_database_code 7711131
_shelx_shelxl_version_number 2018/3
_shelx_space_group_comment
; 
The symmetry employed for this shelxl refinement is uniquely defined 
by the following loop, which should always be used as a source of 
symmetry information in preference to the above space-group names. 
They are only intended as comments. 
;
_shelx_estimated_absorpt_t_min 0.756
_shelx_estimated_absorpt_t_max 0.858
_exptl_absorpt_special_details
;
Semi-empirical absorption corrections were performed by utilizing
the redundancy of the data to analyse equivalent intensities in
terms of a multipolar spherical harmonic expansion and
compensating for it.
;

loop_
_space_group_symop_operation_xyz
'x, y, z'
'-x, y+1/2, -z+1/2'
'-x, -y, -z'
'x, -y-1/2, z-1/2'

loop_
_atom_site_label
_atom_site_type_symbol
_atom_site_fract_x
_atom_site_fract_y
_atom_site_fract_z
_atom_site_U_iso_or_equiv
_atom_site_adp_type
_atom_site_occupancy
_atom_site_site_symmetry_order
_atom_site_calc_flag
_atom_site_refinement_flags_posn
_atom_site_refinement_flags_adp
_atom_site_refinement_flags_occupancy
_atom_site_disorder_assembly
_atom_site_disorder_group
Eu1 Eu 0.65351(2) 0.27888(2) 0.60395(2) 0.01326(5) Uani 1 1 d . . . . .
Cl1 Cl 0.49064(7) 0.39604(7) 0.63077(7) 0.0210(2) Uani 1 1 d . . . . .
Cl2 Cl 0.67339(8) 0.38869(7) 0.47060(6) 0.0207(2) Uani 1 1 d . . . . .
Cl3 Cl 0.82004(7) 0.17237(7) 0.57437(7) 0.0213(2) Uani 1 1 d . . . . .
Cl4 Cl 0.61205(9) 0.16430(8) 0.72535(7) 0.0284(2) Uani 1 1 d . . . . .
N1 N 0.5287(2) 0.1751(2) 0.5072(2) 0.0157(6) Uani 1 1 d . . . . .
N2 N 0.2072(2) 0.2030(2) 0.5493(2) 0.0147(7) Uani 1 1 d . . . . .
N3 N 0.1001(2) 0.1928(2) 0.5495(2) 0.0147(7) Uani 1 1 d . . . . .
H3A H 0.061582 0.229167 0.579740 0.018 Uiso 1 1 calc R U . . .
N4 N 0.7775(2) 0.3873(2) 0.6977(2) 0.0166(7) Uani 1 1 d . . . . .
N5 N 1.0998(2) 0.3618(2) 0.6615(2) 0.0145(6) Uani 1 1 d . . . . .
N6 N 1.2043(2) 0.3792(2) 0.6544(2) 0.0156(7) Uani 1 1 d . . . . .
H6A H 1.243099 0.342651 0.624423 0.019 Uiso 1 1 calc R U . . .
N7 N 0.6138(3) 0.6078(3) 0.5803(2) 0.0286(9) Uani 1 1 d . . . . .
H7A H 0.566623 0.576396 0.544882 0.034 Uiso 1 1 calc R U . . .
N8 N 0.9381(3) 0.5811(3) 0.5523(2) 0.0272(9) Uani 1 1 d . . . . .
N9 N 1.0442(3) 0.5974(3) 0.5536(2) 0.0319(10) Uani 1 1 d . . . . .
H9A H 1.085347 0.564950 0.522503 0.038 Uiso 1 1 calc R U . . .
C1 C 0.4264(3) 0.1760(3) 0.5231(2) 0.0156(8) Uani 1 1 d . . . . .
H1 H 0.408522 0.214969 0.568397 0.019 Uiso 1 1 calc R U . . .
C2 C 0.5543(3) 0.1194(3) 0.4434(3) 0.0187(8) Uani 1 1 d . . . . .
H2 H 0.626259 0.119416 0.430367 0.022 Uiso 1 1 calc R U . . .
C3 C 0.4788(3) 0.0621(3) 0.3964(3) 0.0198(8) Uani 1 1 d . . . . .
H3 H 0.499365 0.021926 0.352676 0.024 Uiso 1 1 calc R U . . .
C4 C 0.3737(3) 0.0636(3) 0.4133(3) 0.0170(8) Uani 1 1 d . . . . .
H4 H 0.321295 0.024144 0.381534 0.020 Uiso 1 1 calc R U . . .
C5 C 0.3446(3) 0.1232(3) 0.4771(2) 0.0124(7) Uani 1 1 d . . . . .
C6 C 0.2332(3) 0.1333(3) 0.4959(2) 0.0141(7) Uani 1 1 d . . . . .
C7 C 0.1422(3) 0.0806(3) 0.4629(2) 0.0160(8) Uani 1 1 d . . . . .
H7 H 0.139154 0.027953 0.424237 0.019 Uiso 1 1 calc R U . . .
C8 C 0.0586(3) 0.1211(3) 0.4984(2) 0.0160(8) Uani 1 1 d . . . . .
H8 H -0.014847 0.102233 0.488821 0.019 Uiso 1 1 calc R U . . .
C9 C 0.8806(3) 0.3873(3) 0.6841(2) 0.0137(7) Uani 1 1 d . . . . .
H9 H 0.900315 0.348749 0.639145 0.016 Uiso 1 1 calc R U . . .
C10 C 0.7497(3) 0.4430(3) 0.7610(3) 0.0200(8) Uani 1 1 d . . . . .
H10 H 0.676809 0.443764 0.771797 0.024 Uiso 1 1 calc R U . . .
C11 C 0.8241(3) 0.4991(3) 0.8108(3) 0.0224(9) Uani 1 1 d . . . . .
H11 H 0.802277 0.537773 0.854948 0.027 Uiso 1 1 calc R U . . .
C12 C 0.9311(3) 0.4982(3) 0.7957(3) 0.0176(8) Uani 1 1 d . . . . .
H12 H 0.982973 0.536845 0.828774 0.021 Uiso 1 1 calc R U . . .
C13 C 0.9609(3) 0.4401(3) 0.7316(2) 0.0122(7) Uani 1 1 d . . . . .
C14 C 1.0724(3) 0.4336(3) 0.7116(2) 0.0132(7) Uani 1 1 d . . . . .
C15 C 1.1600(3) 0.4950(3) 0.7369(2) 0.0157(8) Uani 1 1 d . . . . .
H15 H 1.161482 0.549823 0.773046 0.019 Uiso 1 1 calc R U . . .
C16 C 1.2434(3) 0.4580(3) 0.6976(2) 0.0158(8) Uani 1 1 d . . . . .
H16 H 1.314317 0.483164 0.700413 0.019 Uiso 1 1 calc R U . . .
C17 C 0.7169(4) 0.6041(3) 0.5676(3) 0.0262(10) Uani 1 1 d . . . . .
H17 H 0.737209 0.568439 0.521159 0.031 Uiso 1 1 calc R U . . .
C18 C 0.5779(3) 0.6564(4) 0.6436(3) 0.0266(10) Uani 1 1 d . . . . .
H18 H 0.503612 0.656155 0.650549 0.032 Uiso 1 1 calc R U . . .
C19 C 0.6507(3) 0.7066(3) 0.6985(3) 0.0255(10) Uani 1 1 d . . . . .
H19 H 0.627479 0.742765 0.743634 0.031 Uiso 1 1 calc R U . . .
C20 C 0.7592(3) 0.7039(3) 0.6871(3) 0.0212(9) Uani 1 1 d . . . . .
H20 H 0.809974 0.738271 0.725003 0.025 Uiso 1 1 calc R U . . .
C21 C 0.7943(3) 0.6516(3) 0.6212(2) 0.0184(8) Uani 1 1 d . . . . .
C22 C 0.9080(3) 0.6463(3) 0.6071(3) 0.0213(9) Uani 1 1 d . . . . .
C23 C 0.9942(3) 0.7020(3) 0.6438(3) 0.0253(10) Uani 1 1 d . . . . .
H23 H 0.993127 0.751954 0.684722 0.030 Uiso 1 1 calc R U . . .
C24 C 1.0811(4) 0.6685(4) 0.6074(3) 0.0336(11) Uani 1 1 d . . . . .
H24 H 1.153124 0.691047 0.618139 0.040 Uiso 1 1 calc R U . . .

loop_
_atom_site_aniso_label
_atom_site_aniso_U_11
_atom_site_aniso_U_22
_atom_site_aniso_U_33
_atom_site_aniso_U_23
_atom_site_aniso_U_13
_atom_site_aniso_U_12
Eu1 0.01029(8) 0.01257(8) 0.01712(9) -0.00121(9) 0.00247(6) 0.00000(8)
Cl1 0.0138(4) 0.0187(5) 0.0308(6) -0.0052(4) 0.0039(4) 0.0034(4)
Cl2 0.0254(5) 0.0188(5) 0.0178(5) 0.0021(4) 0.0032(4) -0.0024(4)
Cl3 0.0161(4) 0.0156(5) 0.0339(6) -0.0017(4) 0.0101(4) 0.0030(4)
Cl4 0.0313(5) 0.0287(6) 0.0271(6) 0.0112(5) 0.0115(4) 0.0054(5)
N1 0.0130(15) 0.0152(16) 0.0189(17) -0.0022(13) 0.0020(13) -0.0030(13)
N2 0.0123(14) 0.0136(17) 0.0186(16) 0.0003(12) 0.0043(12) -0.0021(12)
N3 0.0103(14) 0.0177(16) 0.0169(16) -0.0008(12) 0.0052(12) 0.0004(12)
N4 0.0146(15) 0.0178(17) 0.0174(17) -0.0010(13) 0.0018(13) -0.0017(13)
N5 0.0123(14) 0.0165(17) 0.0149(16) -0.0008(13) 0.0021(12) 0.0004(12)
N6 0.0147(15) 0.0168(16) 0.0158(16) -0.0028(13) 0.0033(13) 0.0002(13)
N7 0.033(2) 0.029(2) 0.023(2) -0.0012(17) -0.0008(16) -0.0140(17)
N8 0.039(2) 0.024(2) 0.0207(19) 0.0062(15) 0.0120(17) 0.0119(17)
N9 0.039(2) 0.036(2) 0.024(2) 0.0090(18) 0.0175(18) 0.0207(18)
C1 0.0164(18) 0.0142(19) 0.0169(19) 0.0005(15) 0.0044(15) 0.0007(15)
C2 0.0132(17) 0.020(2) 0.024(2) -0.0042(17) 0.0057(16) -0.0012(15)
C3 0.0194(19) 0.022(2) 0.019(2) -0.0070(17) 0.0053(16) 0.0015(16)
C4 0.0167(19) 0.0167(19) 0.017(2) -0.0030(15) 0.0010(15) 0.0000(15)
C5 0.0154(17) 0.0122(17) 0.0097(17) 0.0012(14) 0.0023(14) 0.0017(14)
C6 0.0185(18) 0.0121(18) 0.0118(18) 0.0027(14) 0.0025(14) 0.0000(14)
C7 0.0143(17) 0.0144(19) 0.019(2) -0.0027(15) 0.0024(15) -0.0033(14)
C8 0.0128(17) 0.0159(19) 0.019(2) -0.0003(15) 0.0021(15) -0.0021(14)
C9 0.0136(17) 0.0150(18) 0.0129(18) -0.0016(14) 0.0030(14) -0.0003(14)
C10 0.0143(18) 0.028(2) 0.018(2) -0.0050(17) 0.0045(15) 0.0005(16)
C11 0.019(2) 0.030(2) 0.019(2) -0.0077(18) 0.0050(16) 0.0024(17)
C12 0.0172(19) 0.021(2) 0.0141(19) -0.0032(16) -0.0011(15) 0.0017(16)
C13 0.0122(16) 0.0119(18) 0.0120(17) 0.0032(14) -0.0007(14) 0.0003(14)
C14 0.0139(17) 0.0137(18) 0.0124(18) -0.0012(14) 0.0030(14) -0.0005(14)
C15 0.0175(18) 0.0133(18) 0.0156(19) -0.0043(15) -0.0005(15) 0.0000(14)
C16 0.0162(18) 0.0155(19) 0.0163(19) 0.0001(15) 0.0046(15) -0.0005(15)
C17 0.039(3) 0.017(2) 0.022(2) -0.0035(18) 0.0062(19) -0.0035(19)
C18 0.020(2) 0.035(3) 0.024(2) 0.009(2) 0.0022(17) -0.0045(19)
C19 0.020(2) 0.035(3) 0.022(2) -0.0045(19) 0.0046(16) 0.0001(18)
C20 0.022(2) 0.024(2) 0.0168(19) -0.0048(16) 0.0017(16) -0.0023(16)
C21 0.026(2) 0.0142(19) 0.0156(19) 0.0035(15) 0.0044(16) 0.0000(16)
C22 0.028(2) 0.016(2) 0.021(2) 0.0040(16) 0.0069(17) 0.0067(16)
C23 0.028(2) 0.020(2) 0.029(2) 0.0026(17) 0.0077(18) 0.0015(17)
C24 0.025(2) 0.033(3) 0.045(3) 0.011(2) 0.012(2) 0.006(2)

loop_
_atom_type_symbol
_atom_type_description
_atom_type_scat_dispersion_real
_atom_type_scat_dispersion_imag
_atom_type_scat_source
C C 0.0033 0.0016 'International Tables Vol C Tables 4.2.6.8 and 6.1.1.4'
H H 0.0000 0.0000 'International Tables Vol C Tables 4.2.6.8 and 6.1.1.4'
N N 0.0061 0.0033 'International Tables Vol C Tables 4.2.6.8 and 6.1.1.4'
Cl Cl 0.1484 0.1585 'International Tables Vol C Tables 4.2.6.8 and 6.1.1.4'
Eu Eu -0.1578 3.6682 'International Tables Vol C Tables 4.2.6.8 and 6.1.1.4'

loop_
_geom_angle_atom_site_label_1
_geom_angle_atom_site_label_2
_geom_angle_atom_site_label_3
_geom_angle
_geom_angle_site_symmetry_1
_geom_angle_site_symmetry_3
_geom_angle_publ_flag
N1 Eu1 N4 178.17(11) . . ?
N1 Eu1 Cl4 87.01(8) . . ?
N4 Eu1 Cl4 94.65(8) . . ?
N1 Eu1 Cl3 91.15(8) . . ?
N4 Eu1 Cl3 89.57(8) . . ?
Cl4 Eu1 Cl3 91.71(3) . . ?
N1 Eu1 Cl2 86.68(8) . . ?
N4 Eu1 Cl2 91.62(8) . . ?
Cl4 Eu1 Cl2 173.13(3) . . ?
Cl3 Eu1 Cl2 91.14(3) . . ?
N1 Eu1 Cl1 90.68(8) . . ?
N4 Eu1 Cl1 88.52(8) . . ?
Cl4 Eu1 Cl1 91.23(3) . . ?
Cl3 Eu1 Cl1 176.61(3) . . ?
Cl2 Eu1 Cl1 86.12(3) . . ?
C1 N1 C2 118.1(3) . . ?
C1 N1 Eu1 114.7(3) . . ?
C2 N1 Eu1 127.2(2) . . ?
N3 N2 C6 104.1(3) . . ?
C8 N3 N2 112.8(3) . . ?
C8 N3 H3A 123.6 . . ?
N2 N3 H3A 123.6 . . ?
C9 N4 C10 117.7(3) . . ?
C9 N4 Eu1 116.3(3) . . ?
C10 N4 Eu1 126.0(2) . . ?
C14 N5 N6 104.0(3) . . ?
C16 N6 N5 113.3(3) . . ?
C16 N6 H6A 123.4 . . ?
N5 N6 H6A 123.4 . . ?
C17 N7 C18 123.8(4) . . ?
C17 N7 H7A 118.1 . . ?
C18 N7 H7A 118.1 . . ?
C22 N8 N9 103.5(4) . . ?
N8 N9 C24 113.1(4) . . ?
N8 N9 H9A 123.4 . . ?
C24 N9 H9A 123.4 . . ?
N1 C1 C5 123.9(4) . . ?
N1 C1 H1 118.1 . . ?
C5 C1 H1 118.1 . . ?
N1 C2 C3 121.9(3) . . ?
N1 C2 H2 119.1 . . ?
C3 C2 H2 119.1 . . ?
C4 C3 C2 119.5(4) . . ?
C4 C3 H3 120.3 . . ?
C2 C3 H3 120.3 . . ?
C3 C4 C5 119.6(4) . . ?
C3 C4 H4 120.2 . . ?
C5 C4 H4 120.2 . . ?
C1 C5 C4 116.9(3) . . ?
C1 C5 C6 120.0(3) . . ?
C4 C5 C6 123.0(3) . . ?
N2 C6 C7 111.1(3) . . ?
N2 C6 C5 120.3(3) . . ?
C7 C6 C5 128.6(3) . . ?
C8 C7 C6 105.1(3) . . ?
C8 C7 H7 127.4 . . ?
C6 C7 H7 127.4 . . ?
N3 C8 C7 106.9(3) . . ?
N3 C8 H8 126.5 . . ?
C7 C8 H8 126.5 . . ?
N4 C9 C13 124.2(3) . . ?
N4 C9 H9 117.9 . . ?
C13 C9 H9 117.9 . . ?
N4 C10 C11 122.1(4) . . ?
N4 C10 H10 118.9 . . ?
C11 C10 H10 118.9 . . ?
C10 C11 C12 119.4(4) . . ?
C10 C11 H11 120.3 . . ?
C12 C11 H11 120.3 . . ?
C13 C12 C11 119.1(4) . . ?
C13 C12 H12 120.5 . . ?
C11 C12 H12 120.5 . . ?
C12 C13 C9 117.6(3) . . ?
C12 C13 C14 122.9(3) . . ?
C9 C13 C14 119.5(3) . . ?
N5 C14 C15 111.5(3) . . ?
N5 C14 C13 119.5(3) . . ?
C15 C14 C13 129.0(3) . . ?
C16 C15 C14 104.8(3) . . ?
C16 C15 H15 127.6 . . ?
C14 C15 H15 127.6 . . ?
N6 C16 C15 106.5(3) . . ?
N6 C16 H16 126.8 . . ?
C15 C16 H16 126.8 . . ?
N7 C17 C21 120.6(4) . . ?
N7 C17 H17 119.7 . . ?
C21 C17 H17 119.7 . . ?
N7 C18 C19 118.5(4) . . ?
N7 C18 H18 120.7 . . ?
C19 C18 H18 120.7 . . ?
C18 C19 C20 119.0(4) . . ?
C18 C19 H19 120.5 . . ?
C20 C19 H19 120.5 . . ?
C21 C20 C19 121.1(4) . . ?
C21 C20 H20 119.4 . . ?
C19 C20 H20 119.4 . . ?
C17 C21 C20 116.9(4) . . ?
C17 C21 C22 120.2(4) . . ?
C20 C21 C22 122.9(4) . . ?
N8 C22 C23 112.2(4) . . ?
N8 C22 C21 119.2(4) . . ?
C23 C22 C21 128.5(4) . . ?
C24 C23 C22 104.5(4) . . ?
C24 C23 H23 127.8 . . ?
C22 C23 H23 127.8 . . ?
N9 C24 C23 106.7(4) . . ?
N9 C24 H24 126.7 . . ?
C23 C24 H24 126.7 . . ?

loop_
_geom_bond_atom_site_label_1
_geom_bond_atom_site_label_2
_geom_bond_distance
_geom_bond_site_symmetry_2
_geom_bond_publ_flag
Eu1 N1 2.508(3) . ?
Eu1 N4 2.514(3) . ?
Eu1 Cl4 2.6013(11) . ?
Eu1 Cl3 2.6393(9) . ?
Eu1 Cl2 2.6490(10) . ?
Eu1 Cl1 2.6761(9) . ?
N1 C1 1.336(5) . ?
N1 C2 1.345(5) . ?
N2 N3 1.349(4) . ?
N2 C6 1.350(5) . ?
N3 C8 1.344(5) . ?
N3 H3A 0.8800 . ?
N4 C9 1.336(5) . ?
N4 C10 1.348(5) . ?
N5 C14 1.342(5) . ?
N5 N6 1.349(4) . ?
N6 C16 1.346(5) . ?
N6 H6A 0.8800 . ?
N7 C17 1.332(6) . ?
N7 C18 1.336(6) . ?
N7 H7A 0.8800 . ?
N8 C22 1.340(5) . ?
N8 N9 1.346(6) . ?
N9 C24 1.347(7) . ?
N9 H9A 0.8800 . ?
C1 C5 1.391(5) . ?
C1 H1 0.9500 . ?
C2 C3 1.382(5) . ?
C2 H2 0.9500 . ?
C3 C4 1.376(5) . ?
C3 H3 0.9500 . ?
C4 C5 1.393(5) . ?
C4 H4 0.9500 . ?
C5 C6 1.470(5) . ?
C6 C7 1.399(5) . ?
C7 C8 1.370(5) . ?
C7 H7 0.9500 . ?
C8 H8 0.9500 . ?
C9 C13 1.389(5) . ?
C9 H9 0.9500 . ?
C10 C11 1.385(6) . ?
C10 H10 0.9500 . ?
C11 C12 1.390(5) . ?
C11 H11 0.9500 . ?
C12 C13 1.386(5) . ?
C12 H12 0.9500 . ?
C13 C14 1.472(5) . ?
C14 C15 1.405(5) . ?
C15 C16 1.380(5) . ?
C15 H15 0.9500 . ?
C16 H16 0.9500 . ?
C17 C21 1.379(6) . ?
C17 H17 0.9500 . ?
C18 C19 1.374(6) . ?
C18 H18 0.9500 . ?
C19 C20 1.393(6) . ?
C19 H19 0.9500 . ?
C20 C21 1.390(6) . ?
C20 H20 0.9500 . ?
C21 C22 1.470(6) . ?
C22 C23 1.395(6) . ?
C23 C24 1.374(6) . ?
C23 H23 0.9500 . ?
C24 H24 0.9500 . ?

loop_
_geom_hbond_atom_site_label_D
_geom_hbond_atom_site_label_H
_geom_hbond_atom_site_label_A
_geom_hbond_distance_DH
_geom_hbond_distance_HA
_geom_hbond_distance_DA
_geom_hbond_angle_DHA
_geom_hbond_site_symmetry_A
_geom_hbond_publ_flag
N3 H3A N5 0.88 2.26 2.938(5) 133.2 1_455 yes
N6 H6A N2 0.88 2.28 2.954(4) 132.9 1_655 yes
N7 H7A Cl1 0.88 2.84 3.466(4) 129.7 3_666 yes
N9 H9A N8 0.88 2.34 3.008(6) 132.8 3_766 yes
